data_7211515
loop_
_publ_author_name
'Mol\<canov, Kre\<simir'
'Koji\'c-Prodi\'c, Biserka'

_publ_section_title
;
 Salts and co-crystals of chloranilic acid with organic bases: is it
 possible to predict a salt formation?
;
_journal_issue 3
_journal_name_full CrystEngComm
_journal_page_first 925
_journal_paper_doi 10.1039/b908492d
_journal_volume 12
_journal_year 2010
_chemical_formula_moiety 'C6 H8 N, 0.5(C6 Cl2 O4)'
_chemical_formula_sum 'C9 H8 Cl N O2'
_chemical_formula_weight 197.61
_space_group_IT_number 14
_symmetry_cell_setting monoclinic
_symmetry_space_group_name_Hall '-P 2ybc'
_symmetry_space_group_name_H-M 'P 1 21/c 1'
_audit_creation_date 2008-02-29T12:10:54-00:00
_audit_creation_method 'WinGX routine CIF_UPDATE'
_cell_angle_alpha 90
_cell_angle_beta 101.002(6)
_cell_angle_gamma 90
_cell_formula_units_Z 4
_cell_length_a 6.4228(3)
_cell_length_b 8.6856(4)
_cell_length_c 16.7228(8)
_cell_measurement_reflns_used 1434
_cell_measurement_temperature 293(2)
_cell_measurement_theta_max 75.9566
_cell_measurement_theta_min 2.6873
_cell_volume 915.75(8)
_computing_cell_refinement
;
CrysAlis RED, Oxford Diffraction Ltd.,
Version 1.171.32.11 (release 31-10-2007 CrysAlis171 .NET)
(compiled Oct 31 2007,17:16:07)
;
_computing_data_collection
;
CrysAlis CCD, Oxford Diffraction Ltd.,
Version 1.171.32.11 (release 31-10-2007 CrysAlis171 .NET)
(compiled Oct 31 2007,17:16:07)
;
_computing_data_reduction
;
CrysAlis RED, Oxford Diffraction Ltd.,
Version 1.171.32.11 (release 31-10-2007 CrysAlis171 .NET)
(compiled Oct 31 2007,17:16:07)
;
_computing_molecular_graphics 'Ortep-3 for Windows (Farrugia, 1997)'
_computing_publication_material 'WinGX publication routines (Farrugia, 1999)'
_computing_structure_refinement 'SHELXL-97 (Sheldrick, 1997)'
_computing_structure_solution 'SHELXS-97 (Sheldrick, 1997)'
_diffrn_detector_area_resol_mean 10.4323
_diffrn_measured_fraction_theta_full 0.975
_diffrn_measured_fraction_theta_max 0.975
_diffrn_measurement_device_type 'Oxford Xcalibur Nova'
_diffrn_measurement_method
;
CCD detector
;
_diffrn_radiation_monochromator graphite
_diffrn_radiation_probe x-ray
_diffrn_radiation_source 'Enhance (Cu) X-ray Source'
_diffrn_radiation_type CuK\a
_diffrn_radiation_wavelength 1.54184
_diffrn_reflns_av_R_equivalents 0.0192
_diffrn_reflns_limit_h_max 7
_diffrn_reflns_limit_h_min -7
_diffrn_reflns_limit_k_max 10
_diffrn_reflns_limit_k_min -7
_diffrn_reflns_limit_l_max 20
_diffrn_reflns_limit_l_min -19
_diffrn_reflns_number 3358
_diffrn_reflns_theta_full 68
_diffrn_reflns_theta_max 68
_diffrn_reflns_theta_min 5.76
_exptl_absorpt_coefficient_mu 3.422
_exptl_absorpt_correction_T_max 0.7100
_exptl_absorpt_correction_T_min 0.4630
_exptl_absorpt_correction_type multi-scan
_exptl_absorpt_process_details
;
CrysAlis RED, Oxford Diffraction Ltd.,
Version 1.171.32.11 (release 31-10-2007 CrysAlis171 .NET)
(compiled Oct 31 2007,17:16:07)
Empirical absorption correction using spherical harmonics,
implemented in SCALE3 ABSPACK scaling algorithm.
;
_exptl_crystal_colour red
_exptl_crystal_density_diffrn 1.433
_exptl_crystal_density_method 'not measured'
_exptl_crystal_description prism
_exptl_crystal_F_000 408
_exptl_crystal_size_max 0.24
_exptl_crystal_size_mid 0.11
_exptl_crystal_size_min 0.1
_refine_diff_density_max 0.163
_refine_diff_density_min -0.172
_refine_ls_extinction_method none
_refine_ls_goodness_of_fit_ref 1.101
_refine_ls_hydrogen_treatment constr
_refine_ls_matrix_type full
_refine_ls_number_parameters 118
_refine_ls_number_reflns 1624
_refine_ls_number_restraints 0
_refine_ls_restrained_S_all 1.101
_refine_ls_R_factor_gt 0.0454
_refine_ls_shift/su_max 0
_refine_ls_structure_factor_coef Fsqd
_refine_ls_weighting_details 'calc w=1/[\s^2^(Fo^2^)+(0.0749P)^2^+0.1642P] where P=(Fo^2^+2Fc^2^)/3'
_refine_ls_weighting_scheme calc
_refine_ls_wR_factor_ref 0.1457
_reflns_number_gt 1198
_reflns_number_total 1624
_reflns_threshold_expression >2sigma(I)
_cod_data_source_file b908492d.txt
_cod_data_source_block (2-MePy)2CA
_cod_original_cell_volume 915.75(7)
_cod_database_code 7211515

loop_
_symmetry_equiv_pos_as_xyz
'x, y, z'
'-x, y+1/2, -z+1/2'
'-x, -y, -z'
'x, -y-1/2, z-1/2'

loop_
_atom_site_label
_atom_site_type_symbol
_atom_site_fract_x
_atom_site_fract_y
_atom_site_fract_z
_atom_site_U_iso_or_equiv
_atom_site_adp_type
_atom_site_occupancy
_atom_site_calc_flag
_atom_site_refinement_flags
Cl1 Cl 0.13615(12) 0.75049(9) 0.45647(4) 0.0836(3) Uani 1 d .
O1 O 0.7031(3) 1.1027(2) 0.38276(10) 0.0757(6) Uani 1 d .
N1 N 0.2969(3) 1.4581(3) 0.25871(12) 0.0647(6) Uani 1 d .
H1 H 0.337 1.5044 0.2188 0.078 Uiso 1 calc R
O2 O 0.3913(3) 0.8972(2) 0.34634(10) 0.0798(6) Uani 1 d .
C2 C 0.4359(4) 0.9403(3) 0.41807(14) 0.0592(6) Uani 1 d .
C1 C 0.6151(4) 1.0583(3) 0.43959(13) 0.0593(6) Uani 1 d .
C4 C 0.4253(4) 1.4626(3) 0.33100(15) 0.0654(6) Uani 1 d .
C3 C 0.3346(4) 0.8887(3) 0.48078(13) 0.0596(6) Uani 1 d .
C6 C 0.1599(10) 1.3062(5) 0.3761(4) 0.1211(18) Uani 1 d .
H6 H 0.1129 1.2506 0.4167 0.145 Uiso 1 calc R
C5 C 0.3524(8) 1.3817(4) 0.39330(18) 0.1002(12) Uani 1 d .
H5 H 0.4334 1.3792 0.4457 0.12 Uiso 1 calc R
C8 C 0.1111(5) 1.3869(4) 0.2442(2) 0.0891(9) Uani 1 d .
H8 H 0.0287 1.39 0.1921 0.107 Uiso 1 calc R
C7 C 0.0415(7) 1.3125(5) 0.3018(4) 0.1134(14) Uani 1 d .
H7 H -0.0902 1.2642 0.2909 0.136 Uiso 1 calc R
C9 C 0.6242(6) 1.5487(5) 0.3404(3) 0.1156(14) Uani 1 d .
H9C H 0.6369 1.5936 0.2891 0.173 Uiso 1 calc R
H9A H 0.7413 1.4803 0.3582 0.173 Uiso 1 calc R
H9B H 0.625 1.6286 0.3801 0.173 Uiso 1 calc R

loop_
_atom_site_aniso_label
_atom_site_aniso_U_11
_atom_site_aniso_U_22
_atom_site_aniso_U_33
_atom_site_aniso_U_23
_atom_site_aniso_U_13
_atom_site_aniso_U_12
Cl1 0.0929(6) 0.0977(6) 0.0634(4) -0.0070(3) 0.0230(4) -0.0312(4)
O1 0.0891(12) 0.0938(13) 0.0524(9) -0.0064(9) 0.0340(9) -0.0176(11)
N1 0.0723(13) 0.0775(13) 0.0499(10) 0.0048(10) 0.0257(10) 0.0036(11)
O2 0.0881(13) 0.1066(15) 0.0491(9) -0.0147(9) 0.0245(9) -0.0196(12)
C2 0.0640(14) 0.0701(13) 0.0472(11) -0.0029(11) 0.0202(11) 0.0012(12)
C1 0.0638(14) 0.0702(14) 0.0478(11) -0.0017(11) 0.0206(11) 0.0023(12)
C4 0.0698(14) 0.0708(15) 0.0567(13) -0.0073(12) 0.0150(12) 0.0147(13)
C3 0.0646(14) 0.0683(14) 0.0484(12) -0.0014(11) 0.0175(11) -0.0039(12)
C6 0.160(4) 0.083(2) 0.153(4) 0.038(3) 0.111(4) 0.021(3)
C5 0.146(3) 0.103(2) 0.0538(15) 0.0163(16) 0.0242(19) 0.050(3)
C8 0.0706(18) 0.100(2) 0.099(2) -0.0139(19) 0.0218(18) 0.0007(18)
C7 0.100(3) 0.086(2) 0.173(5) 0.001(3) 0.074(3) -0.003(2)
C9 0.083(2) 0.114(3) 0.148(4) -0.045(3) 0.019(2) -0.009(2)

loop_
_atom_type_symbol
_atom_type_description
_atom_type_scat_dispersion_real
_atom_type_scat_dispersion_imag
_atom_type_scat_source
C C 0.0181 0.0091 'International Tables Vol C Tables 4.2.6.8 and 6.1.1.4'
H H 0 0 'International Tables Vol C Tables 4.2.6.8 and 6.1.1.4'
O O 0.0492 0.0322 'International Tables Vol C Tables 4.2.6.8 and 6.1.1.4'
S S 0.3331 0.5567 'International Tables Vol C Tables 4.2.6.8 and 6.1.1.4'
Cl Cl 0.3639 0.7018 'International Tables Vol C Tables 4.2.6.8 and 6.1.1.4'
N N 0.0311 0.018 'International Tables Vol C Tables 4.2.6.8 and 6.1.1.4'

loop_
_geom_angle_atom_site_label_1
_geom_angle_atom_site_label_2
_geom_angle_atom_site_label_3
_geom_angle
_geom_angle_site_symmetry_1
_geom_angle_site_symmetry_3
C8 N1 C4 124.2(3) . .
C8 N1 H1 117.9 . .
C4 N1 H1 117.9 . .
O2 C2 C3 124.8(2) . .
O2 C2 C1 117.1(2) . .
C3 C2 C1 118.1(2) . .
O1 C1 C3 124.6(2) . 3_676
O1 C1 C2 117.0(2) . .
C3 C1 C2 118.3(2) 3_676 .
N1 C4 C5 115.0(3) . .
N1 C4 C9 119.4(3) . .
C5 C4 C9 125.6(3) . .
C1 C3 C2 123.5(2) 3_676 .
C1 C3 Cl1 118.62(18) 3_676 .
C2 C3 Cl1 117.85(17) . .
C7 C6 C5 120.4(3) . .
C7 C6 H6 119.8 . .
C5 C6 H6 119.8 . .
C6 C5 C4 119.6(3) . .
C6 C5 H5 120.2 . .
C4 C5 H5 120.2 . .
C7 C8 N1 121.2(4) . .
C7 C8 H8 119.4 . .
N1 C8 H8 119.4 . .
C8 C7 C6 119.6(4) . .
C8 C7 H7 120.2 . .
C6 C7 H7 120.2 . .
C4 C9 H9C 109.5 . .
C4 C9 H9A 109.5 . .
H9C C9 H9A 109.5 . .
C4 C9 H9B 109.5 . .
H9C C9 H9B 109.5 . .
H9A C9 H9B 109.5 . .

loop_
_geom_bond_atom_site_label_1
_geom_bond_atom_site_label_2
_geom_bond_distance
_geom_bond_site_symmetry_2
Cl1 C3 1.741(3) .
O1 C1 1.256(3) .
N1 C8 1.325(4) .
N1 C4 1.327(3) .
N1 H1 0.86 .
O2 C2 1.237(3) .
C2 C3 1.409(3) .
C2 C1 1.531(4) .
C1 C3 1.388(3) 3_676
C4 C5 1.408(5) .
C4 C9 1.463(5) .
C3 C1 1.388(3) 3_676
C6 C7 1.327(7) .
C6 C5 1.380(7) .
C6 H6 0.93 .
C5 H5 0.93 .
C8 C7 1.309(6) .
C8 H8 0.93 .
C7 H7 0.93 .
C9 H9C 0.96 .
C9 H9A 0.96 .
C9 H9B 0.96 .

loop_
_geom_torsion_atom_site_label_1
_geom_torsion_atom_site_label_2
_geom_torsion_atom_site_label_3
_geom_torsion_atom_site_label_4
_geom_torsion
_geom_torsion_site_symmetry_4
O2 C2 C1 O1 0.1(4) .
C3 C2 C1 O1 180.0(2) .
O2 C2 C1 C3 178.6(2) 3_676
C3 C2 C1 C3 -1.6(4) 3_676
C8 N1 C4 C5 1.3(4) .
C8 N1 C4 C9 -178.2(3) .
O2 C2 C3 C1 -178.5(3) 3_676
C1 C2 C3 C1 1.6(4) 3_676
O2 C2 C3 Cl1 1.6(4) .
C1 C2 C3 Cl1 -178.20(17) .
C7 C6 C5 C4 -1.6(6) .
N1 C4 C5 C6 -0.1(4) .
C9 C4 C5 C6 179.4(3) .
C4 N1 C8 C7 -0.9(5) .
N1 C8 C7 C6 -0.9(6) .
C5 C6 C7 C8 2.1(6) .
